data_7717519
loop_
_publ_author_name
'Kumar, Ashish'
'Kim, Dooyoung'
'Nguyen, Giao'
'Jiang, Chenggang'
'Chakraborty, Soumi'
'Teets, Thomas S.'

_publ_section_title
;
 Photophysical properties of three-coordinate heteroleptic Cu(I)
 &#x3b2;-diketiminate triarylphosphine complexes.
;
_journal_name_full 'Dalton transactions (Cambridge, England : 2003)'
_journal_paper_doi 10.1039/d4dt02681k
_journal_year 2024
_chemical_formula_sum 'C35 H32 Cu N2 P'
_chemical_formula_weight 575.13
_space_group_crystal_system triclinic
_space_group_IT_number 2
_space_group_name_Hall '-P 1'
_space_group_name_H-M_alt 'P -1'
_atom_sites_solution_hydrogens geom
_audit_creation_method SHELXL-2018/3
_audit_update_record
;
2024-09-06 deposited with the CCDC.	2024-11-11 downloaded from the CCDC.
;
_cell_angle_alpha 98.8780(10)
_cell_angle_beta 107.3710(10)
_cell_angle_gamma 92.1950(10)
_cell_formula_units_Z 2
_cell_length_a 8.7263(9)
_cell_length_b 12.4897(12)
_cell_length_c 13.9463(14)
_cell_measurement_reflns_used 9602
_cell_measurement_temperature 123(2)
_cell_measurement_theta_max 27.50
_cell_measurement_theta_min 2.46
_cell_volume 1427.5(2)
_computing_cell_refinement 'Bruker SAINT'
_computing_data_collection 'Bruker APEX2'
_computing_data_reduction 'Bruker SAINT'
_computing_molecular_graphics 'Bruker SHELXTL'
_computing_publication_material 'Bruker SHELXTL'
_computing_structure_refinement 'SHELXL-2018/3 (Sheldrick, 2018)'
_computing_structure_solution 'SHELXT 2018/2 (Sheldrick, 2018)'
_diffrn_ambient_temperature 123(2)
_diffrn_measured_fraction_theta_full 0.999
_diffrn_measured_fraction_theta_max 0.996
_diffrn_measurement_device_type 'Bruker APEX-II CCD'
_diffrn_measurement_method '\f and \w scans'
_diffrn_radiation_type MoK\a
_diffrn_radiation_wavelength 0.71073
_diffrn_reflns_av_R_equivalents 0.0266
_diffrn_reflns_av_unetI/netI 0.0292
_diffrn_reflns_Laue_measured_fraction_full 0.999
_diffrn_reflns_Laue_measured_fraction_max 0.996
_diffrn_reflns_limit_h_max 11
_diffrn_reflns_limit_h_min -11
_diffrn_reflns_limit_k_max 16
_diffrn_reflns_limit_k_min -16
_diffrn_reflns_limit_l_max 18
_diffrn_reflns_limit_l_min -18
_diffrn_reflns_number 20264
_diffrn_reflns_point_group_measured_fraction_full 0.999
_diffrn_reflns_point_group_measured_fraction_max 0.996
_diffrn_reflns_theta_full 25.242
_diffrn_reflns_theta_max 27.527
_diffrn_reflns_theta_min 1.554
_exptl_absorpt_coefficient_mu 0.848
_exptl_absorpt_correction_T_max 0.7456
_exptl_absorpt_correction_T_min 0.6291
_exptl_absorpt_correction_type multi-scan
_exptl_absorpt_process_details sadabs
_exptl_crystal_colour green
_exptl_crystal_density_diffrn 1.338
_exptl_crystal_description Block
_exptl_crystal_F_000 600
_exptl_crystal_size_max 0.470
_exptl_crystal_size_mid 0.400
_exptl_crystal_size_min 0.250
_refine_diff_density_max 0.366
_refine_diff_density_min -0.389
_refine_diff_density_rms 0.052
_refine_ls_extinction_method none
_refine_ls_goodness_of_fit_ref 1.056
_refine_ls_hydrogen_treatment constr
_refine_ls_matrix_type full
_refine_ls_number_parameters 354
_refine_ls_number_reflns 6557
_refine_ls_number_restraints 0
_refine_ls_restrained_S_all 1.056
_refine_ls_R_factor_all 0.0329
_refine_ls_R_factor_gt 0.0283
_refine_ls_shift/su_max 0.000
_refine_ls_shift/su_mean 0.000
_refine_ls_structure_factor_coef Fsqd
_refine_ls_weighting_details 'w=1/[\s^2^(Fo^2^)+(0.0355P)^2^+0.5015P] where P=(Fo^2^+2Fc^2^)/3'
_refine_ls_weighting_scheme calc
_refine_ls_wR_factor_gt 0.0723
_refine_ls_wR_factor_ref 0.0745
_reflns_Friedel_coverage 0.000
_reflns_number_gt 5861
_reflns_number_total 6557
_reflns_threshold_expression 'I > 2\s(I)'
_cod_data_source_file d4dt02681k2.cif
_cod_data_source_block Cu1
_cod_database_code 7717519
_shelx_shelxl_version_number 2018/3
_shelx_space_group_comment
; 
The symmetry employed for this shelxl refinement is uniquely defined 
by the following loop, which should always be used as a source of 
symmetry information in preference to the above space-group names. 
They are only intended as comments. 
;
_shelx_estimated_absorpt_t_min 0.691
_shelx_estimated_absorpt_t_max 0.816

loop_
_space_group_symop_operation_xyz
'x, y, z'
'-x, -y, -z'

loop_
_atom_site_label
_atom_site_type_symbol
_atom_site_fract_x
_atom_site_fract_y
_atom_site_fract_z
_atom_site_U_iso_or_equiv
_atom_site_adp_type
_atom_site_occupancy
_atom_site_site_symmetry_order
_atom_site_calc_flag
_atom_site_refinement_flags_posn
_atom_site_refinement_flags_adp
_atom_site_refinement_flags_occupancy
_atom_site_disorder_assembly
_atom_site_disorder_group
Cu1 Cu 0.65694(2) 0.20951(2) 0.18875(2) 0.01699(6) Uani 1 1 d . . . . .
P1 P 0.57132(5) 0.31295(3) 0.29942(3) 0.01636(9) Uani 1 1 d . . . . .
N1 N 0.67213(16) 0.05139(10) 0.17528(10) 0.0192(3) Uani 1 1 d . . . . .
N2 N 0.75163(15) 0.23154(10) 0.08168(10) 0.0186(3) Uani 1 1 d . . . . .
C11 C 0.64782(19) -0.00096(11) 0.25428(12) 0.0197(3) Uani 1 1 d . . . . .
C12 C 0.7776(2) -0.03356(12) 0.32658(13) 0.0250(3) Uani 1 1 d . . . . .
H12 H 0.881959 -0.029287 0.318669 0.030 Uiso 1 1 calc R U . . .
C13 C 0.7552(2) -0.07228(13) 0.41021(13) 0.0292(4) Uani 1 1 d . . . . .
H13 H 0.844548 -0.093901 0.459207 0.035 Uiso 1 1 calc R U . . .
C14 C 0.6037(2) -0.07955(13) 0.42256(13) 0.0305(4) Uani 1 1 d . . . . .
H14 H 0.588991 -0.104980 0.480253 0.037 Uiso 1 1 calc R U . . .
C15 C 0.4744(2) -0.04942(13) 0.35010(14) 0.0288(4) Uani 1 1 d . . . . .
H15 H 0.369964 -0.054998 0.357827 0.035 Uiso 1 1 calc R U . . .
C16 C 0.4950(2) -0.01098(12) 0.26590(13) 0.0231(3) Uani 1 1 d . . . . .
H16 H 0.404678 0.008500 0.216154 0.028 Uiso 1 1 calc R U . . .
C21 C 0.79015(19) 0.34056(12) 0.07039(12) 0.0195(3) Uani 1 1 d . . . . .
C22 C 0.93573(19) 0.39799(13) 0.12990(12) 0.0228(3) Uani 1 1 d . . . . .
H22 H 1.013516 0.363320 0.175495 0.027 Uiso 1 1 calc R U . . .
C23 C 0.9680(2) 0.50602(13) 0.12295(14) 0.0279(4) Uani 1 1 d . . . . .
H23 H 1.067765 0.544686 0.163777 0.034 Uiso 1 1 calc R U . . .
C24 C 0.8557(2) 0.55735(13) 0.05700(14) 0.0302(4) Uani 1 1 d . . . . .
H24 H 0.877578 0.631304 0.052886 0.036 Uiso 1 1 calc R U . . .
C25 C 0.7107(2) 0.50028(14) -0.00317(14) 0.0308(4) Uani 1 1 d . . . . .
H25 H 0.633731 0.534870 -0.049382 0.037 Uiso 1 1 calc R U . . .
C26 C 0.6778(2) 0.39249(13) 0.00408(13) 0.0262(3) Uani 1 1 d . . . . .
H26 H 0.577786 0.354077 -0.036648 0.031 Uiso 1 1 calc R U . . .
C31 C 0.70894(19) -0.00680(12) 0.09824(12) 0.0208(3) Uani 1 1 d . . . . .
C32 C 0.75849(19) 0.03941(12) 0.02546(12) 0.0222(3) Uani 1 1 d . . . . .
H32 H 0.776778 -0.011004 -0.027530 0.027 Uiso 1 1 calc R U . . .
C33 C 0.78484(18) 0.14988(12) 0.02003(12) 0.0202(3) Uani 1 1 d . . . . .
C34 C 0.6953(2) -0.13020(12) 0.08425(14) 0.0299(4) Uani 1 1 d . . . . .
H34A H 0.780878 -0.153507 0.138369 0.045 Uiso 1 1 calc R U . . .
H34B H 0.706107 -0.160445 0.017682 0.045 Uiso 1 1 calc R U . . .
H34C H 0.589975 -0.156268 0.087660 0.045 Uiso 1 1 calc R U . . .
C35 C 0.8583(2) 0.17340(14) -0.06121(14) 0.0306(4) Uani 1 1 d . . . . .
H35A H 0.784060 0.212215 -0.108712 0.046 Uiso 1 1 calc R U . . .
H35B H 0.877573 0.104749 -0.098563 0.046 Uiso 1 1 calc R U . . .
H35C H 0.960655 0.218420 -0.028824 0.046 Uiso 1 1 calc R U . . .
C41 C 0.71445(18) 0.32160(12) 0.42749(11) 0.0188(3) Uani 1 1 d . . . . .
C42 C 0.7985(2) 0.41836(13) 0.48682(13) 0.0252(3) Uani 1 1 d . . . . .
H42 H 0.778477 0.485222 0.462819 0.030 Uiso 1 1 calc R U . . .
C43 C 0.9117(2) 0.41714(16) 0.58128(14) 0.0328(4) Uani 1 1 d . . . . .
H43 H 0.969107 0.483198 0.621290 0.039 Uiso 1 1 calc R U . . .
C44 C 0.9408(2) 0.32048(17) 0.61698(13) 0.0329(4) Uani 1 1 d . . . . .
H44 H 1.018324 0.320027 0.681327 0.039 Uiso 1 1 calc R U . . .
C45 C 0.8566(2) 0.22387(15) 0.55880(13) 0.0297(4) Uani 1 1 d . . . . .
H45 H 0.876261 0.157406 0.583633 0.036 Uiso 1 1 calc R U . . .
C46 C 0.7443(2) 0.22408(13) 0.46471(12) 0.0243(3) Uani 1 1 d . . . . .
H46 H 0.687098 0.157725 0.425217 0.029 Uiso 1 1 calc R U . . .
C51 C 0.38175(18) 0.26711(11) 0.31733(12) 0.0180(3) Uani 1 1 d . . . . .
C52 C 0.26428(19) 0.20291(12) 0.23589(13) 0.0236(3) Uani 1 1 d . . . . .
H52 H 0.284951 0.181883 0.172814 0.028 Uiso 1 1 calc R U . . .
C53 C 0.1172(2) 0.16944(14) 0.24628(15) 0.0309(4) Uani 1 1 d . . . . .
H53 H 0.038689 0.124569 0.190800 0.037 Uiso 1 1 calc R U . . .
C54 C 0.0849(2) 0.20139(14) 0.33738(15) 0.0320(4) Uani 1 1 d . . . . .
H54 H -0.016320 0.179390 0.344036 0.038 Uiso 1 1 calc R U . . .
C55 C 0.2002(2) 0.26538(14) 0.41865(14) 0.0282(4) Uani 1 1 d . . . . .
H55 H 0.177764 0.287636 0.480972 0.034 Uiso 1 1 calc R U . . .
C56 C 0.3487(2) 0.29720(12) 0.40945(13) 0.0230(3) Uani 1 1 d . . . . .
H56 H 0.428358 0.339647 0.466087 0.028 Uiso 1 1 calc R U . . .
C61 C 0.54562(18) 0.45561(11) 0.28638(11) 0.0183(3) Uani 1 1 d . . . . .
C62 C 0.4277(2) 0.51403(12) 0.31417(13) 0.0252(3) Uani 1 1 d . . . . .
H62 H 0.354318 0.479516 0.340685 0.030 Uiso 1 1 calc R U . . .
C63 C 0.4174(2) 0.62254(13) 0.30318(14) 0.0280(4) Uani 1 1 d . . . . .
H63 H 0.337716 0.662054 0.323050 0.034 Uiso 1 1 calc R U . . .
C64 C 0.5224(2) 0.67332(12) 0.26348(12) 0.0239(3) Uani 1 1 d . . . . .
H64 H 0.514377 0.747319 0.255667 0.029 Uiso 1 1 calc R U . . .
C65 C 0.6387(2) 0.61605(12) 0.23527(12) 0.0232(3) Uani 1 1 d . . . . .
H65 H 0.711022 0.650778 0.208073 0.028 Uiso 1 1 calc R U . . .
C66 C 0.65056(19) 0.50746(12) 0.24654(12) 0.0212(3) Uani 1 1 d . . . . .
H66 H 0.730869 0.468528 0.226874 0.025 Uiso 1 1 calc R U . . .

loop_
_atom_site_aniso_label
_atom_site_aniso_U_11
_atom_site_aniso_U_22
_atom_site_aniso_U_33
_atom_site_aniso_U_23
_atom_site_aniso_U_13
_atom_site_aniso_U_12
Cu1 0.02073(11) 0.01471(9) 0.01684(10) 0.00231(7) 0.00791(8) 0.00201(7)
P1 0.01821(19) 0.01439(16) 0.01699(19) 0.00177(14) 0.00670(15) 0.00125(14)
N1 0.0243(7) 0.0153(6) 0.0193(6) 0.0030(5) 0.0087(5) 0.0014(5)
N2 0.0197(6) 0.0185(6) 0.0173(6) 0.0023(5) 0.0061(5) -0.0012(5)
C11 0.0278(8) 0.0118(6) 0.0206(8) 0.0013(5) 0.0101(6) 0.0009(6)
C12 0.0283(9) 0.0196(7) 0.0284(9) 0.0053(6) 0.0102(7) 0.0042(6)
C13 0.0416(10) 0.0208(7) 0.0254(9) 0.0073(6) 0.0086(8) 0.0069(7)
C14 0.0523(12) 0.0200(7) 0.0263(9) 0.0073(7) 0.0209(8) 0.0062(7)
C15 0.0358(10) 0.0205(7) 0.0380(10) 0.0044(7) 0.0233(8) 0.0032(7)
C16 0.0264(8) 0.0164(7) 0.0274(8) 0.0039(6) 0.0096(7) 0.0027(6)
C21 0.0233(8) 0.0196(7) 0.0185(7) 0.0033(6) 0.0110(6) 0.0006(6)
C22 0.0208(8) 0.0240(7) 0.0250(8) 0.0025(6) 0.0100(7) 0.0022(6)
C23 0.0264(9) 0.0244(8) 0.0347(9) -0.0029(7) 0.0169(8) -0.0051(7)
C24 0.0412(10) 0.0206(7) 0.0381(10) 0.0069(7) 0.0256(9) 0.0012(7)
C25 0.0372(10) 0.0297(8) 0.0312(9) 0.0146(7) 0.0140(8) 0.0069(7)
C26 0.0263(9) 0.0287(8) 0.0228(8) 0.0071(7) 0.0056(7) 0.0001(7)
C31 0.0214(8) 0.0168(7) 0.0219(8) -0.0001(6) 0.0052(6) -0.0005(6)
C32 0.0254(8) 0.0209(7) 0.0199(8) -0.0017(6) 0.0093(7) -0.0006(6)
C33 0.0184(7) 0.0243(7) 0.0165(7) 0.0004(6) 0.0055(6) -0.0014(6)
C34 0.0437(11) 0.0171(7) 0.0319(9) -0.0010(6) 0.0192(8) 0.0003(7)
C35 0.0409(10) 0.0269(8) 0.0296(9) 0.0008(7) 0.0219(8) -0.0020(7)
C41 0.0167(7) 0.0223(7) 0.0180(7) 0.0014(6) 0.0076(6) 0.0023(6)
C42 0.0235(8) 0.0273(8) 0.0242(8) 0.0009(6) 0.0091(7) -0.0042(6)
C43 0.0252(9) 0.0429(10) 0.0250(9) -0.0031(8) 0.0060(7) -0.0124(8)
C44 0.0188(8) 0.0569(11) 0.0204(8) 0.0046(8) 0.0033(7) 0.0022(8)
C45 0.0274(9) 0.0386(9) 0.0258(9) 0.0104(7) 0.0090(7) 0.0119(7)
C46 0.0252(8) 0.0239(7) 0.0231(8) 0.0025(6) 0.0070(7) 0.0055(6)
C51 0.0172(7) 0.0147(6) 0.0224(8) 0.0055(6) 0.0055(6) 0.0017(5)
C52 0.0231(8) 0.0212(7) 0.0241(8) 0.0047(6) 0.0030(7) 0.0040(6)
C53 0.0204(8) 0.0243(8) 0.0407(10) 0.0081(7) -0.0026(7) -0.0014(6)
C54 0.0197(8) 0.0291(8) 0.0518(12) 0.0183(8) 0.0124(8) 0.0033(7)
C55 0.0291(9) 0.0281(8) 0.0360(10) 0.0140(7) 0.0183(8) 0.0062(7)
C56 0.0237(8) 0.0226(7) 0.0238(8) 0.0053(6) 0.0086(7) 0.0002(6)
C61 0.0201(7) 0.0161(6) 0.0178(7) 0.0016(5) 0.0052(6) 0.0014(6)
C62 0.0284(9) 0.0200(7) 0.0320(9) 0.0033(6) 0.0173(7) 0.0033(6)
C63 0.0292(9) 0.0216(7) 0.0367(10) 0.0025(7) 0.0161(8) 0.0081(7)
C64 0.0282(9) 0.0161(7) 0.0247(8) 0.0027(6) 0.0048(7) 0.0022(6)
C65 0.0238(8) 0.0204(7) 0.0254(8) 0.0049(6) 0.0077(7) -0.0019(6)
C66 0.0208(8) 0.0197(7) 0.0246(8) 0.0039(6) 0.0089(6) 0.0031(6)

loop_
_atom_type_symbol
_atom_type_description
_atom_type_scat_dispersion_real
_atom_type_scat_dispersion_imag
_atom_type_scat_source
C C 0.0033 0.0016 'International Tables Vol C Tables 4.2.6.8 and 6.1.1.4'
H H 0.0000 0.0000 'International Tables Vol C Tables 4.2.6.8 and 6.1.1.4'
N N 0.0061 0.0033 'International Tables Vol C Tables 4.2.6.8 and 6.1.1.4'
P P 0.1023 0.0942 'International Tables Vol C Tables 4.2.6.8 and 6.1.1.4'
Cu Cu 0.3201 1.2651 'International Tables Vol C Tables 4.2.6.8 and 6.1.1.4'

loop_
_geom_angle_atom_site_label_1
_geom_angle_atom_site_label_2
_geom_angle_atom_site_label_3
_geom_angle
_geom_angle_site_symmetry_1
_geom_angle_site_symmetry_3
_geom_angle_publ_flag
N2 Cu1 N1 96.47(5) . . ?
N2 Cu1 P1 136.18(4) . . ?
N1 Cu1 P1 127.25(4) . . ?
C51 P1 C41 102.14(7) . . ?
C51 P1 C61 102.82(7) . . ?
C41 P1 C61 103.72(7) . . ?
C51 P1 Cu1 117.66(5) . . ?
C41 P1 Cu1 109.67(5) . . ?
C61 P1 Cu1 118.77(5) . . ?
C31 N1 C11 119.45(12) . . ?
C31 N1 Cu1 122.84(10) . . ?
C11 N1 Cu1 117.67(9) . . ?
C33 N2 C21 118.29(13) . . ?
C33 N2 Cu1 122.95(10) . . ?
C21 N2 Cu1 118.75(10) . . ?
C16 C11 C12 118.74(14) . . ?
C16 C11 N1 120.03(14) . . ?
C12 C11 N1 120.96(14) . . ?
C13 C12 C11 120.43(16) . . ?
C14 C13 C12 120.49(16) . . ?
C15 C14 C13 119.27(15) . . ?
C14 C15 C16 120.79(16) . . ?
C15 C16 C11 120.24(16) . . ?
C26 C21 C22 119.09(14) . . ?
C26 C21 N2 120.11(14) . . ?
C22 C21 N2 120.68(14) . . ?
C21 C22 C23 120.31(15) . . ?
C24 C23 C22 120.36(16) . . ?
C23 C24 C25 119.64(15) . . ?
C24 C25 C26 120.08(16) . . ?
C21 C26 C25 120.51(16) . . ?
N1 C31 C32 123.56(13) . . ?
N1 C31 C34 120.00(14) . . ?
C32 C31 C34 116.43(14) . . ?
C31 C32 C33 129.09(14) . . ?
N2 C33 C32 123.99(14) . . ?
N2 C33 C35 119.92(13) . . ?
C32 C33 C35 116.08(14) . . ?
C42 C41 C46 119.09(15) . . ?
C42 C41 P1 123.67(12) . . ?
C46 C41 P1 117.19(12) . . ?
C43 C42 C41 120.10(16) . . ?
C44 C43 C42 120.33(17) . . ?
C43 C44 C45 119.95(16) . . ?
C46 C45 C44 120.21(16) . . ?
C45 C46 C41 120.32(15) . . ?
C52 C51 C56 118.79(14) . . ?
C52 C51 P1 119.19(12) . . ?
C56 C51 P1 121.99(12) . . ?
C53 C52 C51 120.52(16) . . ?
C54 C53 C52 120.13(16) . . ?
C55 C54 C53 119.91(16) . . ?
C54 C55 C56 120.24(16) . . ?
C55 C56 C51 120.39(16) . . ?
C66 C61 C62 118.86(13) . . ?
C66 C61 P1 117.44(11) . . ?
C62 C61 P1 123.70(12) . . ?
C63 C62 C61 120.25(15) . . ?
C64 C63 C62 120.40(15) . . ?
C65 C64 C63 119.76(14) . . ?
C64 C65 C66 120.22(14) . . ?
C61 C66 C65 120.50(14) . . ?

loop_
_geom_bond_atom_site_label_1
_geom_bond_atom_site_label_2
_geom_bond_distance
_geom_bond_site_symmetry_2
_geom_bond_publ_flag
Cu1 N2 1.9581(13) . ?
Cu1 N1 1.9681(12) . ?
Cu1 P1 2.1811(4) . ?
P1 C51 1.8289(15) . ?
P1 C41 1.8330(16) . ?
P1 C61 1.8342(15) . ?
N1 C31 1.330(2) . ?
N1 C11 1.4274(19) . ?
N2 C33 1.328(2) . ?
N2 C21 1.4334(18) . ?
C11 C16 1.393(2) . ?
C11 C12 1.395(2) . ?
C12 C13 1.391(2) . ?
C13 C14 1.385(3) . ?
C14 C15 1.381(3) . ?
C15 C16 1.391(2) . ?
C21 C26 1.389(2) . ?
C21 C22 1.391(2) . ?
C22 C23 1.392(2) . ?
C23 C24 1.382(3) . ?
C24 C25 1.388(3) . ?
C25 C26 1.391(2) . ?
C31 C32 1.405(2) . ?
C31 C34 1.519(2) . ?
C32 C33 1.407(2) . ?
C33 C35 1.517(2) . ?
C41 C42 1.394(2) . ?
C41 C46 1.400(2) . ?
C42 C43 1.394(2) . ?
C43 C44 1.380(3) . ?
C44 C45 1.388(3) . ?
C45 C46 1.384(2) . ?
C51 C52 1.394(2) . ?
C51 C56 1.398(2) . ?
C52 C53 1.390(2) . ?
C53 C54 1.385(3) . ?
C54 C55 1.383(3) . ?
C55 C56 1.389(2) . ?
C61 C66 1.391(2) . ?
C61 C62 1.396(2) . ?
C62 C63 1.391(2) . ?
C63 C64 1.384(2) . ?
C64 C65 1.380(2) . ?
C65 C66 1.393(2) . ?
